data_7705413
loop_
_publ_author_name
'Senthil Kumar, Kuppusamy'
'Del Giudice, Nicolas'
'Heinrich, Beno\^it'
'Douce, Laurent'
'Ruben, Mario'

_publ_section_title
;
 Bistable spin-crossover in a new series of
 [Fe(BPP-R)<sub>2</sub>]<sup>2+</sup> (BPP =
 2,6-bis(pyrazol-1-yl)pyridine; R = CN) complexes.
;
_journal_issue 40
_journal_name_full 'Dalton transactions (Cambridge, England : 2003)'
_journal_page_first 14258
_journal_page_last 14267
_journal_paper_doi 10.1039/d0dt02214d
_journal_volume 49
_journal_year 2020
_chemical_formula_moiety 'C24 H16 Fe N12, 2(B F4), C2 H3 N'
_chemical_formula_sum 'C26 H19 B2 F8 Fe N13'
_chemical_formula_weight 743.01
_chemical_name_systematic SKR568-1rod
_space_group_crystal_system orthorhombic
_space_group_IT_number 19
_space_group_name_Hall 'P 2ac 2ab'
_space_group_name_H-M_alt 'P 21 21 21'
_atom_sites_solution_hydrogens geom
_atom_sites_solution_primary direct
_audit_creation_date 2019-10-28
_audit_creation_method
;
Olex2 1.2
(compiled 2018.05.29 svn.r3508 for OlexSys, GUI svn.r5506)
;
_audit_update_record
;
2020-05-20 deposited with the CCDC.	2020-09-11 downloaded from the CCDC.
;
_cell_angle_alpha 90
_cell_angle_beta 90
_cell_angle_gamma 90
_cell_formula_units_Z 4
_cell_length_a 8.3910(13)
_cell_length_b 10.3946(4)
_cell_length_c 36.317(7)
_cell_measurement_reflns_used 406
_cell_measurement_temperature 293(2)
_cell_measurement_theta_max 26.5
_cell_measurement_theta_min 3.1
_cell_volume 3167.6(8)
_computing_cell_refinement 'Dirax/lsq (Duisenberg & Schreurs, 1989-2000)'
_computing_data_collection 'Collect (Bruker AXS BV, 1997-2004)'
_computing_data_reduction 'EvalCCD (Duisenberg & Schreurs 1990-2000)'
_computing_molecular_graphics 'Olex2 (Dolomanov et al., 2009)'
_computing_publication_material 'Olex2 (Dolomanov et al., 2009)'
_computing_structure_refinement 'ShelXL (Sheldrick, 2015)'
_computing_structure_solution 'ShelXS (Sheldrick, 2008)'
_diffrn_ambient_temperature 293.0
_diffrn_detector_area_resol_mean 9
_diffrn_measured_fraction_theta_full 0.997
_diffrn_measured_fraction_theta_max 0.997
_diffrn_measurement_device '95mm CCD camera on \k-goniostat'
_diffrn_measurement_device_type KappaCCD
_diffrn_measurement_method 'omega and phi scans'
_diffrn_radiation_monochromator 'horizonally mounted graphite crystal'
_diffrn_radiation_type MoK\a
_diffrn_radiation_wavelength 0.71073
_diffrn_reflns_av_R_equivalents 0.1147
_diffrn_reflns_av_unetI/netI 0.0909
_diffrn_reflns_Laue_measured_fraction_full 0.997
_diffrn_reflns_Laue_measured_fraction_max 0.997
_diffrn_reflns_limit_h_max 10
_diffrn_reflns_limit_h_min -8
_diffrn_reflns_limit_k_max 13
_diffrn_reflns_limit_k_min -12
_diffrn_reflns_limit_l_max 43
_diffrn_reflns_limit_l_min -45
_diffrn_reflns_number 34182
_diffrn_reflns_point_group_measured_fraction_full 0.998
_diffrn_reflns_point_group_measured_fraction_max 0.998
_diffrn_reflns_theta_full 25.242
_diffrn_reflns_theta_max 26.509
_diffrn_reflns_theta_min 3.120
_diffrn_source 'sealed x-ray tube'
_exptl_absorpt_coefficient_mu 0.566
_exptl_absorpt_correction_T_max 0.7454
_exptl_absorpt_correction_T_min 0.5479
_exptl_absorpt_correction_type multi-scan
_exptl_absorpt_process_details
'SADABS-2008/1 (Bruker,2008) was used for absorption correction. wR2(int) was 0.1389 before and 0.0798 after correction. The Ratio of minimum to maximum transmission is 0.7350. The \l/2 correction factor is 0.0015.'
_exptl_crystal_colour 'clear dark red'
_exptl_crystal_colour_lustre clear
_exptl_crystal_colour_modifier dark
_exptl_crystal_colour_primary red
_exptl_crystal_density_diffrn 1.558
_exptl_crystal_description block
_exptl_crystal_F_000 1496
_exptl_crystal_preparation 'Magnetic properties'
_exptl_crystal_recrystallization_method 'Slow diffusion of vapour of Et2O in MeCN'
_exptl_crystal_size_max 0.71
_exptl_crystal_size_mid 0.201
_exptl_crystal_size_min 0.087
_refine_diff_density_max 0.788
_refine_diff_density_min -0.369
_refine_diff_density_rms 0.083
_refine_ls_abs_structure_details
;
 Refined as an inversion twin.
;
_refine_ls_abs_structure_Flack 0.18(4)
_refine_ls_extinction_method none
_refine_ls_goodness_of_fit_ref 1.016
_refine_ls_hydrogen_treatment constr
_refine_ls_matrix_type full
_refine_ls_number_parameters 453
_refine_ls_number_reflns 6543
_refine_ls_number_restraints 0
_refine_ls_restrained_S_all 1.016
_refine_ls_R_factor_all 0.1173
_refine_ls_R_factor_gt 0.0657
_refine_ls_shift/su_max 0.000
_refine_ls_shift/su_mean 0.000
_refine_ls_structure_factor_coef Fsqd
_refine_ls_weighting_details 'w=1/[\s^2^(Fo^2^)+(0.1058P)^2^] where P=(Fo^2^+2Fc^2^)/3'
_refine_ls_weighting_scheme calc
_refine_ls_wR_factor_gt 0.1590
_refine_ls_wR_factor_ref 0.1846
_reflns_Friedel_coverage 0.756
_reflns_Friedel_fraction_full 1.000
_reflns_Friedel_fraction_max 0.999
_reflns_number_gt 4264
_reflns_number_total 6543
_reflns_threshold_expression 'I > 2\s(I)'
_cod_data_source_file d0dt02214d2.cif
_cod_data_source_block import
_cod_depositor_comments 'Adding full bibliography for 7705413--7705414.cif.'
_cod_database_code 7705413
_shelx_shelxl_version_number 2014/7
_shelx_space_group_comment
;
The symmetry employed for this shelxl refinement is uniquely defined
by the following loop, which should always be used as a source of
symmetry information in preference to the above space-group names.
They are only intended as comments.
;
_shelx_estimated_absorpt_t_max 0.952
_shelx_estimated_absorpt_t_min 0.689
_olex2_refinement_description
;
1. Twinned data refinement
 Scales: 0.82(4)
 0.18(4)
2. Fixed Uiso
 At 1.2 times of:
  All C(H) groups
 At 1.5 times of:
  All C(H,H,H) groups
3.a Aromatic/amide H refined with riding coordinates:
 C24(H24), C5(H5), C10(H10), C2(H2), C8(H8), C20(H20), C12(H12), C1(H1),
 C17(H17), C3(H3), C22(H22), C13(H13), C11(H11), C14(H14), C15(H15), C23(H23)
3.b Idealised Me refined as rotating group:
 C25(H25A,H25B,H25C)
;
_olex2_submission_original_sample_id SKR568-1-rod
_olex2_submission_special_instructions 'No special instructions were received'

loop_
_space_group_symop_operation_xyz
'x, y, z'
'-x+1/2, -y, z+1/2'
'x+1/2, -y+1/2, -z'
'-x, y+1/2, -z+1/2'

loop_
_atom_site_label
_atom_site_type_symbol
_atom_site_fract_x
_atom_site_fract_y
_atom_site_fract_z
_atom_site_U_iso_or_equiv
_atom_site_adp_type
_atom_site_occupancy
_atom_site_site_symmetry_order
_atom_site_calc_flag
_atom_site_refinement_flags_posn
_atom_site_refinement_flags_adp
_atom_site_refinement_flags_occupancy
_atom_site_disorder_assembly
_atom_site_disorder_group
Fe1 Fe 0.95573(14) 0.96265(9) 0.12477(3) 0.0359(3) Uani 1 1 d . . . . .
N9 N 0.9758(8) 0.9664(6) 0.07308(14) 0.0381(13) Uani 1 1 d . . . . .
N3 N 0.9300(7) 0.9503(5) 0.17639(14) 0.0332(13) Uani 1 1 d . . . . .
N11 N 1.0595(9) 0.7612(6) 0.07935(15) 0.0448(15) Uani 1 1 d . . . . .
N12 N 1.0403(9) 0.7890(6) 0.11615(15) 0.0445(15) Uani 1 1 d . . . . .
N4AA N 0.7396(8) 0.8918(5) 0.12643(16) 0.0402(14) Uani 1 1 d . . . . .
C9 C 0.7953(9) 0.9016(7) 0.19017(18) 0.0349(16) Uani 1 1 d . . . . .
N5 N 0.6868(8) 0.8714(5) 0.16268(15) 0.0367(14) Uani 1 1 d . . . . .
N7 N 0.8806(8) 1.1393(6) 0.11512(15) 0.0390(15) Uani 1 1 d . . . . .
N1 N 1.1641(8) 1.0311(6) 0.14078(16) 0.0440(15) Uani 1 1 d . . . . .
C4 C 1.0488(10) 0.9849(6) 0.19856(18) 0.0375(15) Uani 1 1 d . . . . .
N2 N 1.1787(8) 1.0317(7) 0.17888(16) 0.0457(15) Uani 1 1 d . . . . .
C21 C 1.0236(10) 0.8612(7) 0.05524(19) 0.0437(18) Uani 1 1 d . . . . .
C24 C 1.0778(11) 0.6794(8) 0.1330(2) 0.052(2) Uani 1 1 d . . . . .
H24 H 1.0751 0.6678 0.1584 0.062 Uiso 1 1 calc R . . . .
C5 C 1.0401(11) 0.9707(7) 0.23642(18) 0.0459(18) Uani 1 1 d . . . . .
H5 H 1.1232 0.9958 0.2518 0.055 Uiso 1 1 calc R . . . .
C10 C 0.5409(11) 0.8167(7) 0.1625(2) 0.0434(17) Uani 1 1 d . . . . .
H10 H 0.4812 0.7940 0.1830 0.052 Uiso 1 1 calc R . . . .
N8 N 0.8879(9) 1.1707(6) 0.07834(17) 0.0479(17) Uani 1 1 d . . . . .
C19 C 1.0081(12) 0.9718(10) -0.0416(2) 0.066(3) Uani 1 1 d . . . . .
C2 C 1.3962(11) 1.1138(8) 0.1580(3) 0.056(2) Uani 1 1 d . . . . .
H2 H 1.4970 1.1506 0.1564 0.067 Uiso 1 1 calc R . . . .
C8 C 0.7760(10) 0.8829(7) 0.22740(19) 0.0404(18) Uani 1 1 d . . . . .
H8 H 0.6822 0.8486 0.2368 0.049 Uiso 1 1 calc R . . . .
C18 C 0.9966(10) 0.9707(9) -0.00159(19) 0.049(2) Uani 1 1 d . . . . .
C6 C 0.9007(10) 0.9169(7) 0.25032(19) 0.0418(18) Uani 1 1 d . . . . .
C20 C 1.0350(12) 0.8575(8) 0.0167(2) 0.051(2) Uani 1 1 d . . . . .
H20 H 1.0665 0.7837 0.0042 0.061 Uiso 1 1 calc R . . . .
C16 C 0.9353(10) 1.0741(7) 0.05443(19) 0.0404(18) Uani 1 1 d . . . . .
C12 C 0.6240(11) 0.8492(8) 0.1055(2) 0.048(2) Uani 1 1 d . . . . .
H12 H 0.6253 0.8506 0.0799 0.058 Uiso 1 1 calc R . . . .
C1 C 1.2982(11) 1.0811(7) 0.1284(3) 0.052(2) Uani 1 1 d . . . . .
H1 H 1.3236 1.0927 0.1037 0.062 Uiso 1 1 calc R . . . .
N4 N 0.8720(11) 0.8746(8) 0.32006(18) 0.065(2) Uani 1 1 d . . . . .
C17 C 0.9487(13) 1.0792(7) 0.01643(19) 0.050(2) Uani 1 1 d . . . . .
H17 H 0.9257 1.1543 0.0036 0.060 Uiso 1 1 calc R . . . .
C3 C 1.3210(12) 1.0834(8) 0.1886(2) 0.053(2) Uani 1 1 d . . . . .
H3 H 1.3584 1.0952 0.2125 0.063 Uiso 1 1 calc R . . . .
C22 C 1.1094(13) 0.6403(8) 0.0743(2) 0.058(2) Uani 1 1 d . . . . .
H22 H 1.1318 0.6013 0.0518 0.070 Uiso 1 1 calc R . . . .
C13 C 0.8345(11) 1.2448(7) 0.1320(2) 0.048(2) Uani 1 1 d . . . . .
H13 H 0.8206 1.2529 0.1573 0.057 Uiso 1 1 calc R . . . .
C11 C 0.4972(9) 0.8007(8) 0.1270(2) 0.050(2) Uani 1 1 d . . . . .
H11 H 0.4025 0.7650 0.1184 0.061 Uiso 1 1 calc R . . . .
C7 C 0.8867(11) 0.8944(8) 0.2895(2) 0.050(2) Uani 1 1 d . . . . .
C14 C 0.8096(14) 1.3431(9) 0.1064(2) 0.065(3) Uani 1 1 d . . . . .
H14 H 0.7749 1.4262 0.1114 0.078 Uiso 1 1 calc R . . . .
C15 C 0.8458(13) 1.2938(8) 0.0729(2) 0.058(2) Uani 1 1 d . . . . .
H15 H 0.8421 1.3369 0.0504 0.070 Uiso 1 1 calc R . . . .
C23 C 1.1213(12) 0.5850(8) 0.1082(2) 0.057(2) Uani 1 1 d . . . . .
H23 H 1.1523 0.5011 0.1135 0.068 Uiso 1 1 calc R . . . .
N10 N 1.0108(14) 0.9710(9) -0.07248(19) 0.095(4) Uani 1 1 d . . . . .
F3 F 0.6175(8) 0.3432(6) 0.25320(17) 0.0858(19) Uani 1 1 d . . . . .
B1 B 0.6825(13) 0.2218(9) 0.2503(2) 0.047(2) Uani 1 1 d . . . . .
F1 F 0.7734(9) 0.1990(6) 0.28049(16) 0.092(2) Uani 1 1 d . . . . .
F4 F 0.5608(11) 0.1345(7) 0.2516(2) 0.114(3) Uani 1 1 d . . . . .
F2 F 0.7679(11) 0.2117(7) 0.21915(16) 0.113(3) Uani 1 1 d . . . . .
F8 F 0.5958(11) -0.0623(9) 0.0168(2) 0.121(3) Uani 1 1 d . . . . .
C26 C 0.6603(13) 0.5314(10) 0.1812(2) 0.061(2) Uani 1 1 d . . . . .
N13 N 0.7791(13) 0.5770(9) 0.1868(2) 0.080(3) Uani 1 1 d . . . . .
C25 C 0.5080(13) 0.4706(10) 0.1735(3) 0.075(3) Uani 1 1 d . . . . .
H25A H 0.4911 0.4679 0.1474 0.112 Uiso 1 1 calc GR . . . .
H25B H 0.4241 0.5192 0.1849 0.112 Uiso 1 1 calc GR . . . .
H25C H 0.5081 0.3846 0.1831 0.112 Uiso 1 1 calc GR . . . .
F7 F 0.3751(12) -0.0528(17) 0.0462(2) 0.210(6) Uani 1 1 d . . . . .
B2 B 0.460(2) 0.0087(17) 0.0199(3) 0.098(6) Uani 1 1 d . . . . .
F6 F 0.3868(17) 0.001(2) -0.0104(3) 0.288(11) Uani 1 1 d . . . . .
F5 F 0.454(4) 0.1117(13) 0.0303(7) 0.50(3) Uani 1 1 d . . . . .

loop_
_atom_site_aniso_label
_atom_site_aniso_U_11
_atom_site_aniso_U_22
_atom_site_aniso_U_33
_atom_site_aniso_U_23
_atom_site_aniso_U_13
_atom_site_aniso_U_12
Fe1 0.0336(5) 0.0418(5) 0.0324(4) 0.0010(5) 0.0002(5) -0.0022(6)
N9 0.036(3) 0.043(3) 0.035(3) -0.001(3) 0.002(3) 0.000(4)
N3 0.028(3) 0.036(3) 0.035(3) -0.003(2) -0.004(2) 0.005(3)
N11 0.042(4) 0.052(3) 0.040(3) -0.003(3) 0.003(3) -0.002(4)
N12 0.044(4) 0.050(3) 0.040(3) 0.002(3) 0.004(3) -0.003(4)
N4AA 0.046(4) 0.046(3) 0.029(3) 0.002(3) -0.002(3) -0.002(3)
C9 0.034(4) 0.038(3) 0.033(3) 0.005(3) -0.003(3) 0.006(3)
N5 0.036(4) 0.041(3) 0.033(3) 0.000(2) -0.001(3) 0.002(3)
N7 0.033(4) 0.051(3) 0.033(3) 0.002(3) 0.002(3) 0.001(3)
N1 0.042(4) 0.041(3) 0.049(3) -0.002(3) 0.003(3) -0.005(4)
C4 0.035(4) 0.036(3) 0.041(3) -0.004(3) 0.004(3) 0.001(4)
N2 0.038(4) 0.048(3) 0.051(3) -0.002(3) -0.007(3) -0.003(4)
C21 0.039(5) 0.055(4) 0.036(4) -0.003(3) 0.000(3) -0.004(4)
C24 0.048(6) 0.061(5) 0.047(4) 0.011(4) -0.006(4) -0.004(4)
C5 0.047(5) 0.048(4) 0.042(4) -0.009(3) -0.013(4) 0.003(5)
C10 0.035(4) 0.047(4) 0.048(4) 0.005(3) 0.011(4) 0.000(4)
N8 0.053(5) 0.045(3) 0.045(3) 0.006(3) 0.004(3) 0.003(4)
C19 0.075(7) 0.075(6) 0.048(5) -0.006(4) 0.004(4) -0.020(6)
C2 0.032(5) 0.048(4) 0.088(6) -0.002(4) 0.001(5) -0.010(4)
C8 0.037(5) 0.045(4) 0.040(4) -0.001(3) 0.003(3) -0.002(4)
C18 0.055(6) 0.059(4) 0.033(3) 0.006(4) 0.005(3) -0.019(5)
C6 0.047(5) 0.043(4) 0.035(3) -0.003(3) -0.002(3) 0.008(4)
C20 0.046(5) 0.066(5) 0.041(4) -0.009(4) 0.010(4) -0.010(5)
C16 0.040(5) 0.044(4) 0.037(3) 0.003(3) 0.000(3) -0.009(4)
C12 0.052(6) 0.054(5) 0.038(4) -0.006(3) -0.007(4) 0.000(4)
C1 0.041(5) 0.045(4) 0.069(5) 0.002(4) 0.006(4) -0.010(4)
N4 0.064(6) 0.090(6) 0.042(4) 0.004(4) -0.010(4) 0.001(5)
C17 0.065(6) 0.048(4) 0.036(4) 0.006(3) -0.005(4) -0.017(5)
C3 0.044(5) 0.047(4) 0.068(5) -0.009(4) -0.012(4) -0.001(4)
C22 0.064(6) 0.048(4) 0.062(5) -0.016(4) 0.002(5) -0.001(5)
C13 0.047(5) 0.045(4) 0.051(4) -0.008(4) 0.008(4) -0.007(4)
C11 0.034(5) 0.059(4) 0.058(5) -0.009(4) -0.014(4) -0.007(4)
C7 0.052(5) 0.059(5) 0.039(4) -0.001(4) -0.003(4) 0.008(5)
C14 0.082(8) 0.049(5) 0.065(5) -0.003(4) 0.006(5) 0.018(5)
C15 0.068(7) 0.056(5) 0.050(4) 0.011(4) -0.005(4) 0.006(5)
C23 0.067(7) 0.046(4) 0.058(5) 0.002(4) -0.013(5) 0.003(5)
N10 0.132(10) 0.113(7) 0.039(4) -0.007(4) 0.012(4) -0.036(8)
F3 0.086(5) 0.071(3) 0.100(4) 0.009(3) 0.021(4) 0.022(4)
B1 0.048(6) 0.043(5) 0.051(5) 0.008(4) 0.007(4) -0.007(5)
F1 0.093(5) 0.099(4) 0.083(4) 0.007(3) -0.034(4) 0.001(4)
F4 0.102(6) 0.115(5) 0.125(6) 0.007(4) -0.031(5) -0.052(5)
F2 0.158(8) 0.108(5) 0.072(4) 0.018(4) 0.052(4) 0.042(6)
F8 0.104(7) 0.143(7) 0.115(6) -0.018(5) 0.002(5) 0.012(6)
C26 0.059(6) 0.065(5) 0.058(5) 0.007(5) -0.003(5) 0.017(6)
N13 0.069(7) 0.080(6) 0.091(6) 0.003(5) -0.009(5) -0.002(6)
C25 0.072(8) 0.077(6) 0.076(6) -0.003(5) 0.003(5) -0.016(7)
F7 0.110(8) 0.40(2) 0.116(6) 0.088(10) -0.014(6) -0.022(12)
B2 0.106(12) 0.140(14) 0.047(6) 0.021(7) 0.006(7) 0.060(12)
F6 0.185(14) 0.54(3) 0.138(8) 0.161(13) 0.014(8) 0.134(17)
F5 0.83(7) 0.109(8) 0.54(3) -0.109(13) 0.40(4) -0.01(2)

loop_
_atom_type_symbol
_atom_type_description
_atom_type_scat_dispersion_real
_atom_type_scat_dispersion_imag
_atom_type_scat_source
C C 0.0033 0.0016 'International Tables Vol C Tables 4.2.6.8 and 6.1.1.4'
H H 0.0000 0.0000 'International Tables Vol C Tables 4.2.6.8 and 6.1.1.4'
N N 0.0061 0.0033 'International Tables Vol C Tables 4.2.6.8 and 6.1.1.4'
B B 0.0013 0.0007 'International Tables Vol C Tables 4.2.6.8 and 6.1.1.4'
F F 0.0171 0.0103 'International Tables Vol C Tables 4.2.6.8 and 6.1.1.4'
Fe Fe 0.3463 0.8444 'International Tables Vol C Tables 4.2.6.8 and 6.1.1.4'

loop_
_geom_angle_atom_site_label_1
_geom_angle_atom_site_label_2
_geom_angle_atom_site_label_3
_geom_angle
_geom_angle_site_symmetry_1
_geom_angle_site_symmetry_3
_geom_angle_publ_flag
N9 Fe1 N3 176.9(3) . . ?
N9 Fe1 N12 80.1(2) . . ?
N9 Fe1 N4AA 97.0(3) . . ?
N9 Fe1 N7 80.4(2) . . ?
N9 Fe1 N1 101.9(3) . . ?
N3 Fe1 N12 97.9(2) . . ?
N3 Fe1 N4AA 80.7(3) . . ?
N3 Fe1 N7 101.7(2) . . ?
N3 Fe1 N1 80.4(2) . . ?
N12 Fe1 N7 160.4(2) . . ?
N12 Fe1 N1 93.3(3) . . ?
N4AA Fe1 N12 89.6(3) . . ?
N4AA Fe1 N7 93.4(3) . . ?
N4AA Fe1 N1 161.1(2) . . ?
N7 Fe1 N1 90.0(3) . . ?
C21 N9 Fe1 119.6(5) . . ?
C21 N9 C16 120.8(6) . . ?
C16 N9 Fe1 119.5(5) . . ?
C9 N3 Fe1 119.6(5) . . ?
C4 N3 Fe1 119.7(5) . . ?
C4 N3 C9 120.6(6) . . ?
N12 N11 C21 115.4(6) . . ?
C22 N11 N12 111.5(6) . . ?
C22 N11 C21 133.1(7) . . ?
N11 N12 Fe1 112.9(4) . . ?
C24 N12 Fe1 143.0(5) . . ?
C24 N12 N11 103.9(6) . . ?
N5 N4AA Fe1 112.2(4) . . ?
C12 N4AA Fe1 142.7(6) . . ?
C12 N4AA N5 105.0(6) . . ?
N3 C9 N5 111.8(6) . . ?
N3 C9 C8 121.4(7) . . ?
C8 C9 N5 126.7(7) . . ?
C9 N5 N4AA 115.6(6) . . ?
C10 N5 N4AA 110.1(6) . . ?
C10 N5 C9 134.0(6) . . ?
N8 N7 Fe1 112.2(4) . . ?
C13 N7 Fe1 142.0(5) . . ?
C13 N7 N8 105.5(6) . . ?
N2 N1 Fe1 111.9(5) . . ?
C1 N1 Fe1 142.8(6) . . ?
C1 N1 N2 105.3(7) . . ?
N3 C4 N2 111.8(6) . . ?
N3 C4 C5 122.2(7) . . ?
C5 C4 N2 126.1(7) . . ?
N1 N2 C4 116.2(6) . . ?
C3 N2 N1 109.8(7) . . ?
C3 N2 C4 133.9(7) . . ?
N9 C21 N11 111.8(6) . . ?
N9 C21 C20 121.9(7) . . ?
N11 C21 C20 126.3(7) . . ?
N12 C24 C23 111.7(7) . . ?
C4 C5 C6 116.6(7) . . ?
C11 C10 N5 107.7(7) . . ?
N7 N8 C16 116.7(6) . . ?
C15 N8 N7 111.0(7) . . ?
C15 N8 C16 132.3(7) . . ?
N10 C19 C18 177.2(11) . . ?
C3 C2 C1 108.0(9) . . ?
C9 C8 C6 117.8(8) . . ?
C20 C18 C19 118.0(8) . . ?
C17 C18 C19 119.4(8) . . ?
C17 C18 C20 122.6(7) . . ?
C5 C6 C7 119.3(7) . . ?
C8 C6 C5 121.3(7) . . ?
C8 C6 C7 119.3(8) . . ?
C18 C20 C21 116.0(7) . . ?
N9 C16 N8 111.0(6) . . ?
N9 C16 C17 120.6(7) . . ?
N8 C16 C17 128.3(7) . . ?
N4AA C12 C11 110.9(6) . . ?
N1 C1 C2 109.5(8) . . ?
C18 C17 C16 118.0(7) . . ?
C2 C3 N2 107.3(8) . . ?
N11 C22 C23 107.2(7) . . ?
N7 C13 C14 110.2(7) . . ?
C10 C11 C12 106.2(7) . . ?
N4 C7 C6 178.0(10) . . ?
C15 C14 C13 106.7(8) . . ?
N8 C15 C14 106.6(8) . . ?
C22 C23 C24 105.7(7) . . ?
F1 B1 F3 108.7(8) . . ?
F1 B1 F4 106.1(7) . . ?
F4 B1 F3 108.0(9) . . ?
F2 B1 F3 110.3(7) . . ?
F2 B1 F1 111.6(10) . . ?
F2 B1 F4 112.1(8) . . ?
N13 C26 C25 179.0(13) . . ?
F7 B2 F8 104.2(12) . . ?
F6 B2 F8 107.5(13) . . ?
F6 B2 F7 109.0(17) . . ?
F5 B2 F8 125(3) . . ?
F5 B2 F7 100.5(16) . . ?
F5 B2 F6 109(2) . . ?

loop_
_geom_bond_atom_site_label_1
_geom_bond_atom_site_label_2
_geom_bond_distance
_geom_bond_site_symmetry_2
_geom_bond_publ_flag
Fe1 N9 1.885(5) . ?
Fe1 N3 1.891(5) . ?
Fe1 N12 1.965(7) . ?
Fe1 N4AA 1.958(7) . ?
Fe1 N7 1.973(6) . ?
Fe1 N1 1.975(7) . ?
N9 C21 1.332(9) . ?
N9 C16 1.353(9) . ?
N3 C9 1.336(10) . ?
N3 C4 1.331(10) . ?
N11 N12 1.377(7) . ?
N11 C21 1.392(10) . ?
N11 C22 1.338(10) . ?
N12 C24 1.331(10) . ?
N4AA N5 1.405(8) . ?
N4AA C12 1.310(10) . ?
C9 N5 1.388(9) . ?
C9 C8 1.375(9) . ?
N5 C10 1.350(11) . ?
N7 N8 1.376(8) . ?
N7 C13 1.314(10) . ?
N1 N2 1.389(8) . ?
N1 C1 1.318(10) . ?
C4 N2 1.391(10) . ?
C4 C5 1.385(9) . ?
N2 C3 1.356(11) . ?
C21 C20 1.402(9) . ?
C24 C23 1.382(12) . ?
C5 C6 1.392(12) . ?
C10 C11 1.350(10) . ?
N8 C16 1.385(10) . ?
N8 C15 1.343(11) . ?
C19 C18 1.458(10) . ?
C19 N10 1.120(10) . ?
C2 C1 1.398(12) . ?
C2 C3 1.317(12) . ?
C8 C6 1.382(11) . ?
C18 C20 1.389(12) . ?
C18 C17 1.365(12) . ?
C6 C7 1.445(10) . ?
C16 C17 1.386(9) . ?
C12 C11 1.413(12) . ?
N4 C7 1.137(9) . ?
C22 C23 1.362(11) . ?
C13 C14 1.396(11) . ?
C14 C15 1.355(11) . ?
F3 B1 1.379(11) . ?
B1 F1 1.357(11) . ?
B1 F4 1.367(12) . ?
B1 F2 1.343(11) . ?
F8 B2 1.359(17) . ?
C26 N13 1.123(13) . ?
C26 C25 1.453(15) . ?
F7 B2 1.355(18) . ?
B2 F6 1.264(18) . ?
B2 F5 1.137(19) . ?

loop_
_twin_individual_id
_twin_individual_mass_fraction_refined
1 0.82(4)
2 0.18(4)
